data_4311264
loop_
_publ_author_name
'Barton H. Hamilton'
'Christopher J. Ziegler'

_publ_section_title
;
 Lead and Thallium Tetrakis(imidazolyl)borates: Modifying Structure by
 Varying Metal and Anion
;
_journal_name_full 'Inorganic Chemistry'
_journal_page_first 4272
_journal_page_last 4277
_journal_paper_doi 10.1021/ic0497984
_journal_volume 43
_journal_year 2004
_chemical_formula_sum 'C12 H12 B N8 Tl'
_chemical_formula_weight 483.48
_chemical_name_systematic
;
 thallium(I) tetrakis(imidazolyl)borate
;
_space_group_IT_number 2
_symmetry_cell_setting triclinic
_symmetry_space_group_name_Hall '-P 1'
_symmetry_space_group_name_H-M 'P -1'
_atom_sites_solution_hydrogens geom
_atom_sites_solution_primary direct
_atom_sites_solution_secondary difmap
_audit_creation_method SHELXL-97
_cell_angle_alpha 92.330(2)
_cell_angle_beta 100.383(2)
_cell_angle_gamma 104.589(2)
_cell_formula_units_Z 2
_cell_length_a 8.3541(8)
_cell_length_b 8.7948(9)
_cell_length_c 10.1676(10)
_cell_measurement_reflns_used 5407
_cell_measurement_temperature 100(2)
_cell_measurement_theta_max 28.25
_cell_measurement_theta_min 2.40
_cell_volume 708.20(12)
_computing_cell_refinement 'Bruker SMART'
_computing_data_collection 'Bruker SMART'
_computing_data_reduction 'Bruker SAINT'
_computing_molecular_graphics 'Bruker SHELXTL'
_computing_publication_material 'Bruker SHELXTL'
_computing_structure_refinement 'SHELXL-97 (Sheldrick, 1997)'
_computing_structure_solution 'SHELXS-97 (Sheldrick, 1990)'
_diffrn_ambient_temperature 100(2)
_diffrn_measured_fraction_theta_full 0.991
_diffrn_measured_fraction_theta_max 0.991
_diffrn_measurement_device_type 'CCD area detector'
_diffrn_measurement_method 'phi and omega scans'
_diffrn_radiation_monochromator graphite
_diffrn_radiation_source 'fine-focus sealed tube'
_diffrn_radiation_type MoK\a
_diffrn_radiation_wavelength 0.71073
_diffrn_reflns_av_R_equivalents 0.0237
_diffrn_reflns_av_sigmaI/netI 0.0314
_diffrn_reflns_limit_h_max 10
_diffrn_reflns_limit_h_min -10
_diffrn_reflns_limit_k_max 10
_diffrn_reflns_limit_k_min -10
_diffrn_reflns_limit_l_max 12
_diffrn_reflns_limit_l_min -12
_diffrn_reflns_number 5561
_diffrn_reflns_theta_full 26.00
_diffrn_reflns_theta_max 26.00
_diffrn_reflns_theta_min 2.04
_exptl_absorpt_coefficient_mu 11.412
_exptl_absorpt_correction_type SADABS
_exptl_crystal_colour colorless
_exptl_crystal_density_diffrn 2.267
_exptl_crystal_density_meas 0
_exptl_crystal_density_method 'not measured'
_exptl_crystal_description block
_exptl_crystal_F_000 452
_exptl_crystal_size_max 0.20
_exptl_crystal_size_mid 0.20
_exptl_crystal_size_min 0.10
_refine_diff_density_max 2.308
_refine_diff_density_min -1.794
_refine_diff_density_rms 0.172
_refine_ls_extinction_method none
_refine_ls_goodness_of_fit_ref 1.089
_refine_ls_hydrogen_treatment mixed
_refine_ls_matrix_type full
_refine_ls_number_parameters 247
_refine_ls_number_reflns 2757
_refine_ls_number_restraints 0
_refine_ls_restrained_S_all 1.089
_refine_ls_R_factor_all 0.0216
_refine_ls_R_factor_gt 0.0211
_refine_ls_shift/su_max 0.587
_refine_ls_shift/su_mean 0.002
_refine_ls_structure_factor_coef Fsqd
_refine_ls_weighting_details 'calc w=1/[\s^2^(Fo^2^)+(0.0355P)^2^+0.1612P] where P=(Fo^2^+2Fc^2^)/3'
_refine_ls_weighting_scheme calc
_refine_ls_wR_factor_gt 0.0555
_refine_ls_wR_factor_ref 0.0557
_reflns_number_gt 2698
_reflns_number_total 2757
_reflns_threshold_expression >2sigma(I)
_cod_data_source_file ic0497984si20040413_041557_1.cif
_cod_data_source_block TlBIm4
_cod_depositor_comments
;
The following automatic conversions were performed:
'_symmetry_cell_setting' value 'Triclinic' changed to 'triclinic'
according to '/home/saulius/struct/CIF-dictionaries/cif_core.dic'
dictionary named 'cif_core.dic' version 2.4.1 from 2010-06-29.

Automatic conversion script
Id: cif_fix_enum 1527 2010-12-29 10:47:43Z saulius 
;
_cod_database_code 4311264

loop_
_symmetry_equiv_pos_as_xyz
'x, y, z'
'-x, -y, -z'

loop_
_atom_site_label
_atom_site_type_symbol
_atom_site_fract_x
_atom_site_fract_y
_atom_site_fract_z
_atom_site_U_iso_or_equiv
_atom_site_adp_type
_atom_site_occupancy
_atom_site_symmetry_multiplicity
_atom_site_calc_flag
_atom_site_refinement_flags
_atom_site_disorder_assembly
_atom_site_disorder_group
B1 B 0.1058(5) 0.2163(5) 0.7802(4) 0.0099(8) Uani 1 1 d . . .
Tl1 Tl 0.534589(14) 0.819242(13) 0.623651(11) 0.01189(7) Uani 1 1 d . . .
N1 N 0.3438(4) 0.5370(4) 0.6100(3) 0.0156(7) Uani 1 1 d . . .
C1 C 0.3018(5) 0.4696(5) 0.7158(4) 0.0141(8) Uani 1 1 d . . .
H1 H 0.347(5) 0.508(4) 0.803(4) 0.000(8) Uiso 1 1 d . . .
N2 N 0.1860(4) 0.3285(4) 0.6844(3) 0.0108(6) Uani 1 1 d . . .
C2 C 0.2507(5) 0.4333(5) 0.5022(4) 0.0155(8) Uani 1 1 d . . .
H2 H 0.258(8) 0.454(7) 0.422(6) 0.027(16) Uiso 1 1 d . . .
C3 C 0.1536(5) 0.3064(5) 0.5465(4) 0.0125(7) Uani 1 1 d . . .
H3 H 0.089(5) 0.229(5) 0.501(4) 0.005(10) Uiso 1 1 d . . .
N3 N 0.3581(4) 0.2803(4) 1.1260(3) 0.0154(7) Uani 1 1 d . . .
N4 N 0.1961(4) 0.2716(4) 0.9256(3) 0.0105(6) Uani 1 1 d . . .
C4 C 0.2975(5) 0.2019(5) 1.0079(4) 0.0120(7) Uani 1 1 d . . .
H4 H 0.320(6) 0.106(6) 0.984(4) 0.011(11) Uiso 1 1 d . . .
N5 N 0.2599(4) -0.1257(4) 0.6968(3) 0.0144(6) Uani 1 1 d . . .
C5 C 0.2951(5) 0.4095(4) 1.1213(4) 0.0145(7) Uani 1 1 d . . .
H5 H 0.332(5) 0.488(5) 1.194(4) 0.009(10) Uiso 1 1 d . . .
N6 N 0.1257(4) 0.0522(4) 0.7437(3) 0.0105(6) Uani 1 1 d . . .
C6 C 0.1947(5) 0.4055(5) 0.9995(4) 0.0134(8) Uani 1 1 d . . .
H6 H 0.152(7) 0.465(6) 0.960(5) 0.026(14) Uiso 1 1 d . . .
C7 C 0.2561(5) 0.0228(5) 0.6952(4) 0.0125(7) Uani 1 1 d . . .
H7 H 0.336(6) 0.103(6) 0.672(5) 0.009(11) Uiso 1 1 d . . .
N7 N -0.3428(4) 0.2292(4) 0.6880(3) 0.0160(7) Uani 1 1 d . . .
C8 C 0.1231(5) -0.1984(5) 0.7505(4) 0.0151(8) Uani 1 1 d . . .
H8 H 0.095(6) -0.316(6) 0.761(5) 0.025(13) Uiso 1 1 d . . .
N8 N -0.0806(4) 0.2141(3) 0.7693(3) 0.0102(6) Uani 1 1 d . . .
C9 C 0.0399(5) -0.0910(4) 0.7790(4) 0.0125(7) Uani 1 1 d . . .
H9 H -0.060(6) -0.102(5) 0.811(5) 0.015(12) Uiso 1 1 d . . .
C10 C -0.1912(5) 0.2414(4) 0.6631(4) 0.0135(7) Uani 1 1 d . . .
H10 H -0.166(7) 0.269(7) 0.587(6) 0.026(15) Uiso 1 1 d . . .
C11 C -0.3304(5) 0.1894(5) 0.8182(4) 0.0151(8) Uani 1 1 d . . .
H11 H -0.415(6) 0.173(5) 0.864(4) 0.013(10) Uiso 1 1 d . . .
C12 C -0.1727(5) 0.1804(5) 0.8679(4) 0.0145(8) Uani 1 1 d . . .
H12 H -0.123(6) 0.170(5) 0.946(5) 0.013(11) Uiso 1 1 d . . .

loop_
_atom_site_aniso_label
_atom_site_aniso_U_11
_atom_site_aniso_U_22
_atom_site_aniso_U_33
_atom_site_aniso_U_23
_atom_site_aniso_U_13
_atom_site_aniso_U_12
B1 0.0122(19) 0.0112(19) 0.0075(18) 0.0036(15) 0.0026(15) 0.0042(16)
Tl1 0.01166(10) 0.01156(10) 0.01370(10) 0.00509(6) 0.00408(6) 0.00362(7)
N1 0.0194(16) 0.0116(15) 0.0178(16) 0.0048(13) 0.0086(13) 0.0037(13)
C1 0.0140(18) 0.0132(18) 0.0159(18) 0.0039(15) 0.0030(15) 0.0046(15)
N2 0.0115(15) 0.0102(15) 0.0120(14) 0.0045(12) 0.0031(12) 0.0039(12)
C2 0.020(2) 0.018(2) 0.0129(18) 0.0055(15) 0.0075(16) 0.0092(17)
C3 0.0135(18) 0.0127(18) 0.0105(17) 0.0016(15) 0.0013(14) 0.0025(15)
N3 0.0136(15) 0.0171(16) 0.0143(15) 0.0052(13) 0.0009(12) 0.0028(13)
N4 0.0131(15) 0.0099(14) 0.0090(14) 0.0029(12) 0.0021(12) 0.0035(12)
C4 0.0104(17) 0.0125(18) 0.0132(17) 0.0059(14) 0.0026(14) 0.0025(14)
N5 0.0145(15) 0.0158(16) 0.0152(15) 0.0030(13) 0.0044(12) 0.0070(13)
C5 0.0208(19) 0.0136(18) 0.0095(16) 0.0034(15) 0.0034(14) 0.0044(15)
N6 0.0118(14) 0.0115(15) 0.0086(14) 0.0041(11) 0.0023(11) 0.0031(12)
C6 0.0155(19) 0.0143(19) 0.0131(18) 0.0037(15) 0.0032(15) 0.0082(16)
C7 0.0111(17) 0.0150(19) 0.0117(17) 0.0042(15) 0.0027(14) 0.0033(15)
N7 0.0130(15) 0.0152(16) 0.0203(16) 0.0052(13) 0.0013(13) 0.0053(13)
C8 0.0151(19) 0.014(2) 0.0144(18) 0.0018(15) -0.0012(15) 0.0025(16)
N8 0.0092(15) 0.0111(15) 0.0105(14) 0.0048(12) 0.0013(11) 0.0030(12)
C9 0.0122(18) 0.0144(18) 0.0098(16) 0.0026(14) 0.0015(14) 0.0018(15)
C10 0.0140(18) 0.0148(18) 0.0124(18) 0.0054(15) 0.0002(14) 0.0061(15)
C11 0.0118(18) 0.0160(19) 0.0183(19) 0.0019(16) 0.0048(16) 0.0040(15)
C12 0.0139(18) 0.0184(19) 0.0121(18) 0.0067(15) 0.0036(15) 0.0046(15)

loop_
_atom_type_symbol
_atom_type_description
_atom_type_scat_dispersion_real
_atom_type_scat_dispersion_imag
_atom_type_scat_source
C C 0.0033 0.0016 'International Tables Vol C Tables 4.2.6.8 and 6.1.1.4'
H H 0.0000 0.0000 'International Tables Vol C Tables 4.2.6.8 and 6.1.1.4'
B B 0.0013 0.0007 'International Tables Vol C Tables 4.2.6.8 and 6.1.1.4'
N N 0.0061 0.0033 'International Tables Vol C Tables 4.2.6.8 and 6.1.1.4'
Tl Tl -2.8358 9.6688 'International Tables Vol C Tables 4.2.6.8 and 6.1.1.4'
O O 0.0106 0.0060 'International Tables Vol C Tables 4.2.6.8 and 6.1.1.4'

loop_
_geom_angle_atom_site_label_1
_geom_angle_atom_site_label_2
_geom_angle_atom_site_label_3
_geom_angle
_geom_angle_site_symmetry_1
_geom_angle_site_symmetry_3
_geom_angle_publ_flag
N6 B1 N2 107.8(3) . . ?
N6 B1 N4 109.2(3) . . ?
N2 B1 N4 110.2(3) . . ?
N6 B1 N8 111.5(3) . . ?
N2 B1 N8 110.4(3) . . ?
N4 B1 N8 107.8(3) . . ?
N1 Tl1 N5 78.75(10) . 1_565 ?
N1 Tl1 N3 77.08(10) . 2_667 ?
N5 Tl1 N3 92.25(10) 1_565 2_667 ?
C1 N1 C2 105.1(3) . . ?
C1 N1 Tl1 122.9(3) . . ?
C2 N1 Tl1 131.6(3) . . ?
N1 C1 N2 113.0(3) . . ?
C1 N2 C3 105.1(3) . . ?
C1 N2 B1 128.1(3) . . ?
C3 N2 B1 126.8(3) . . ?
C3 C2 N1 109.5(3) . . ?
C2 C3 N2 107.4(3) . . ?
C4 N3 C5 105.2(3) . . ?
C4 N3 Tl1 131.2(3) . 2_667 ?
C5 N3 Tl1 118.6(2) . 2_667 ?
C4 N4 C6 105.2(3) . . ?
C4 N4 B1 127.7(3) . . ?
C6 N4 B1 127.0(3) . . ?
N3 C4 N4 112.9(3) . . ?
C7 N5 C8 104.9(3) . . ?
C7 N5 Tl1 113.6(2) . 1_545 ?
C8 N5 Tl1 141.1(3) . 1_545 ?
C6 C5 N3 109.8(3) . . ?
C7 N6 C9 105.2(3) . . ?
C7 N6 B1 125.4(3) . . ?
C9 N6 B1 128.0(3) . . ?
C5 C6 N4 106.8(3) . . ?
N5 C7 N6 113.2(3) . . ?
C10 N7 C11 104.0(3) . . ?
C9 C8 N5 109.5(4) . . ?
C10 N8 C12 104.6(3) . . ?
C10 N8 B1 129.3(3) . . ?
C12 N8 B1 126.1(3) . . ?
C8 C9 N6 107.2(3) . . ?
N7 C10 N8 113.5(3) . . ?
C12 C11 N7 110.2(3) . . ?
C11 C12 N8 107.6(3) . . ?

loop_
_geom_bond_atom_site_label_1
_geom_bond_atom_site_label_2
_geom_bond_distance
_geom_bond_site_symmetry_2
_geom_bond_publ_flag
B1 N6 1.532(5) . ?
B1 N2 1.533(5) . ?
B1 N4 1.532(5) . ?
B1 N8 1.536(5) . ?
Tl1 N1 2.573(3) . ?
Tl1 N5 2.683(3) 1_565 ?
Tl1 N3 2.794(3) 2_667 ?
N1 C1 1.309(5) . ?
N1 C2 1.376(5) . ?
C1 N2 1.353(5) . ?
N2 C3 1.376(5) . ?
C2 C3 1.350(6) . ?
N3 C4 1.308(5) . ?
N3 C5 1.366(5) . ?
N3 Tl1 2.794(3) 2_667 ?
N4 C4 1.356(5) . ?
N4 C6 1.375(5) . ?
N5 C7 1.315(5) . ?
N5 C8 1.378(5) . ?
N5 Tl1 2.683(3) 1_545 ?
C5 C6 1.359(6) . ?
N6 C7 1.350(5) . ?
N6 C9 1.379(5) . ?
N7 C10 1.315(5) . ?
N7 C11 1.375(5) . ?
C8 C9 1.357(6) . ?
N8 C10 1.360(5) . ?
N8 C12 1.369(5) . ?
C11 C12 1.347(6) . ?
